data_4022642
loop_
_publ_author_name
'Jonathan Clayden'
'Lo\"ic Lemi\`egre'
'Madeleine Helliwell'

_publ_contact_author_address
; 
Department of Chemistry 
University of Manchester 
Manchester M13 9PL 
England  UK 
;
_publ_contact_author_email jrtest@spec.ch.man.ac.uk
_publ_contact_author_fax 44(161)275-4734
_publ_contact_author_name 'Raftery, James'
_publ_contact_author_phone 44(161)275-4700
_publ_section_title
;
 Synthesis and Stacked Conformations of Symmetrical and Unsymmetrical
 Oligo-ureas of Metaphenylenediamine
;
_journal_name_full 'Journal of Organic Chemistry'
_journal_page_first 2302
_journal_page_last 2308
_journal_paper_doi 10.1021/jo061989w
_journal_volume 72
_journal_year 2007
_chemical_formula_sum 'C24 H26 N4 O2'
_chemical_formula_weight 402.49
_chemical_name_systematic
; 
 ? 
;
_space_group_IT_number 15
_symmetry_cell_setting monoclinic
_symmetry_space_group_name_Hall '-C 2yc'
_symmetry_space_group_name_H-M 'C 1 2/c 1'
_atom_sites_solution_hydrogens geom
_atom_sites_solution_primary direct
_atom_sites_solution_secondary difmap
_audit_creation_method SHELXL-97
_cell_angle_alpha 90.00
_cell_angle_beta 110.634(5)
_cell_angle_gamma 90.00
_cell_formula_units_Z 4
_cell_length_a 22.896(8)
_cell_length_b 7.392(3)
_cell_length_c 13.105(5)
_cell_measurement_reflns_used input
_cell_measurement_temperature 100(2)
_cell_measurement_theta_max 28.1505
_cell_measurement_theta_min 2.1835
_cell_volume 2075.5(12)
_computing_cell_refinement 'Bruker SMART'
_computing_data_collection 'Bruker SMART'
_computing_data_reduction 'Bruker SAINT'
_computing_molecular_graphics 'Bruker SHELXTL'
_computing_publication_material 'Bruker SHELXTL'
_computing_structure_refinement 'SHELXL-97 (Sheldrick, 1997)'
_computing_structure_solution 'SHELXS-97 (Sheldrick, 1990)'
_diffrn_ambient_temperature 100(2)
_diffrn_measured_fraction_theta_full 0.949
_diffrn_measured_fraction_theta_max 0.949
_diffrn_measurement_device_type 'CCD area detector'
_diffrn_measurement_method 'phi and omega scans'
_diffrn_radiation_monochromator graphite
_diffrn_radiation_source 'fine-focus sealed tube'
_diffrn_radiation_type MoK\a
_diffrn_radiation_wavelength 0.71073
_diffrn_reflns_av_R_equivalents 0.0534
_diffrn_reflns_av_sigmaI/netI 0.0381
_diffrn_reflns_limit_h_max 30
_diffrn_reflns_limit_h_min -30
_diffrn_reflns_limit_k_max 9
_diffrn_reflns_limit_k_min -9
_diffrn_reflns_limit_l_max 17
_diffrn_reflns_limit_l_min -17
_diffrn_reflns_number 8669
_diffrn_reflns_theta_full 28.40
_diffrn_reflns_theta_max 28.40
_diffrn_reflns_theta_min 1.90
_exptl_absorpt_coefficient_mu 0.084
_exptl_absorpt_correction_T_max 0.9834
_exptl_absorpt_correction_T_min 0.9753
_exptl_absorpt_correction_type none
_exptl_crystal_colour white
_exptl_crystal_density_diffrn 1.288
_exptl_crystal_density_meas 0
_exptl_crystal_density_method 'not measured'
_exptl_crystal_description block
_exptl_crystal_F_000 856
_exptl_crystal_size_max 0.30
_exptl_crystal_size_mid 0.20
_exptl_crystal_size_min 0.20
_refine_diff_density_max 0.248
_refine_diff_density_min -0.203
_refine_diff_density_rms 0.042
_refine_ls_extinction_method none
_refine_ls_goodness_of_fit_ref 1.082
_refine_ls_hydrogen_treatment mixed
_refine_ls_matrix_type full
_refine_ls_number_parameters 139
_refine_ls_number_reflns 2476
_refine_ls_number_restraints 0
_refine_ls_restrained_S_all 1.082
_refine_ls_R_factor_all 0.0448
_refine_ls_R_factor_gt 0.0366
_refine_ls_shift/su_max 0.001
_refine_ls_shift/su_mean 0.000
_refine_ls_structure_factor_coef Fsqd
_refine_ls_weighting_details 'calc w=1/[\s^2^(Fo^2^)+(0.0594P)^2^+0.0847P] where P=(Fo^2^+2Fc^2^)/3'
_refine_ls_weighting_scheme calc
_refine_ls_wR_factor_gt 0.0988
_refine_ls_wR_factor_ref 0.1016
_reflns_number_gt 2049
_reflns_number_total 2476
_reflns_threshold_expression >2sigma(I)
_cod_data_source_file jo061989wsi20060927_090950.cif
_cod_data_source_block s1980m
_cod_depositor_comments
;
The following automatic conversions were performed:
'_symmetry_cell_setting' value 'Monoclinic' changed to 'monoclinic'
according to '/home/saulius/struct/CIF-dictionaries/cif_core.dic'
dictionary named 'cif_core.dic' version 2.4.1 from 2010-06-29.

Automatic conversion script
Id: cif_fix_enum 1527 2010-12-29 10:47:43Z saulius 
;
_cod_original_sg_symbol_H-M 'C 2/c'
_cod_database_code 4022642

loop_
_symmetry_equiv_pos_as_xyz
'x, y, z'
'-x, y, -z+1/2'
'x+1/2, y+1/2, z'
'-x+1/2, y+1/2, -z+1/2'
'-x, -y, -z'
'x, -y, z-1/2'
'-x+1/2, -y+1/2, -z'
'x+1/2, -y+1/2, z-1/2'

loop_
_atom_site_label
_atom_site_type_symbol
_atom_site_fract_x
_atom_site_fract_y
_atom_site_fract_z
_atom_site_U_iso_or_equiv
_atom_site_adp_type
_atom_site_occupancy
_atom_site_symmetry_multiplicity
_atom_site_calc_flag
_atom_site_refinement_flags
C1 C 0.15447(5) 0.25032(13) 0.81198(8) 0.0170(2) Uani 1 1 d .
C2 C 0.14119(5) 0.27536(14) 0.70088(8) 0.0203(2) Uani 1 1 d .
H2 H 0.1137 0.1950 0.6496 0.024 Uiso 1 1 calc R
C3 C 0.16829(5) 0.41835(15) 0.66526(9) 0.0234(2) Uani 1 1 d .
H3 H 0.1592 0.4357 0.5894 0.028 Uiso 1 1 calc R
C4 C 0.20853(5) 0.53609(14) 0.73961(9) 0.0240(3) Uani 1 1 d .
H4 H 0.2269 0.6340 0.7148 0.029 Uiso 1 1 calc R
C5 C 0.22182(5) 0.51024(14) 0.85041(9) 0.0227(2) Uani 1 1 d .
H5 H 0.2496 0.5902 0.9016 0.027 Uiso 1 1 calc R
C6 C 0.19473(5) 0.36831(13) 0.88674(8) 0.0193(2) Uani 1 1 d .
H6 H 0.2037 0.3516 0.9626 0.023 Uiso 1 1 calc R
C7 C 0.10367(5) 0.09527(14) 0.92616(8) 0.0191(2) Uani 1 1 d .
C8 C 0.03795(4) 0.35371(14) 0.84124(7) 0.0164(2) Uani 1 1 d .
C9 C 0.03834(5) 0.54176(13) 0.84127(8) 0.0182(2) Uani 1 1 d .
H9 H 0.0646 0.6064 0.9031 0.022 Uiso 1 1 calc R
C10 C 0.0000 0.63401(19) 0.7500 0.0194(3) Uani 1 2 d S
H10 H 0.0000 0.7625 0.7500 0.023 Uiso 1 2 calc SR
C11 C 0.0000 0.26078(18) 0.7500 0.0171(3) Uani 1 2 d S
H11 H 0.0000 0.1323 0.7500 0.020 Uiso 1 2 calc SR
C12 C 0.15659(5) -0.08008(14) 0.82997(9) 0.0243(3) Uani 1 1 d .
H12A H 0.1965 -0.1013 0.8889 0.036 Uiso 1 1 calc R
H12B H 0.1632 -0.0768 0.7600 0.036 Uiso 1 1 calc R
H12C H 0.1275 -0.1779 0.8290 0.036 Uiso 1 1 calc R
C13 C 0.05115(5) 0.26194(15) 1.02743(8) 0.0238(3) Uani 1 1 d .
H13A H 0.0125 0.1914 1.0080 0.036 Uiso 1 1 calc R
H13B H 0.0427 0.3877 1.0415 0.036 Uiso 1 1 calc R
H13C H 0.0823 0.2106 1.0931 0.036 Uiso 1 1 calc R
N1 N 0.13057(4) 0.09273(11) 0.84779(7) 0.0192(2) Uani 1 1 d .
N2 N 0.07505(4) 0.25601(11) 0.93693(7) 0.0183(2) Uani 1 1 d .
O1 O 0.10471(4) -0.03735(10) 0.98298(6) 0.0285(2) Uani 1 1 d .

loop_
_atom_site_aniso_label
_atom_site_aniso_U_11
_atom_site_aniso_U_22
_atom_site_aniso_U_33
_atom_site_aniso_U_23
_atom_site_aniso_U_13
_atom_site_aniso_U_12
C1 0.0161(5) 0.0157(5) 0.0216(5) 0.0005(4) 0.0094(4) 0.0032(4)
C2 0.0188(5) 0.0232(5) 0.0191(5) -0.0025(4) 0.0068(4) 0.0004(4)
C3 0.0232(5) 0.0285(6) 0.0216(5) 0.0052(4) 0.0118(4) 0.0049(4)
C4 0.0221(6) 0.0193(5) 0.0346(6) 0.0051(4) 0.0150(5) 0.0026(4)
C5 0.0195(5) 0.0185(5) 0.0296(6) -0.0041(4) 0.0079(4) 0.0009(4)
C6 0.0193(5) 0.0196(5) 0.0188(5) -0.0006(4) 0.0066(4) 0.0045(4)
C7 0.0188(5) 0.0197(5) 0.0177(5) 0.0019(4) 0.0051(4) 0.0002(4)
C8 0.0156(5) 0.0200(5) 0.0164(5) 0.0016(4) 0.0091(4) 0.0018(4)
C9 0.0191(5) 0.0194(5) 0.0182(5) -0.0041(4) 0.0092(4) -0.0024(4)
C10 0.0230(7) 0.0150(7) 0.0240(7) 0.000 0.0130(6) 0.000
C11 0.0195(7) 0.0143(6) 0.0211(7) 0.000 0.0117(6) 0.000
C12 0.0259(6) 0.0174(5) 0.0320(6) -0.0013(4) 0.0133(5) 0.0023(4)
C13 0.0262(6) 0.0306(6) 0.0179(5) 0.0014(4) 0.0119(4) 0.0014(4)
N1 0.0222(5) 0.0152(4) 0.0230(5) 0.0008(3) 0.0116(4) 0.0015(3)
N2 0.0208(5) 0.0216(5) 0.0148(4) 0.0018(3) 0.0090(3) 0.0025(3)
O1 0.0365(5) 0.0239(4) 0.0278(4) 0.0096(3) 0.0147(4) 0.0039(3)

loop_
_atom_type_symbol
_atom_type_description
_atom_type_scat_dispersion_real
_atom_type_scat_dispersion_imag
_atom_type_scat_source
C C 0.0033 0.0016 'International Tables Vol C Tables 4.2.6.8 and 6.1.1.4'
H H 0.0000 0.0000 'International Tables Vol C Tables 4.2.6.8 and 6.1.1.4'
N N 0.0061 0.0033 'International Tables Vol C Tables 4.2.6.8 and 6.1.1.4'
O O 0.0106 0.0060 'International Tables Vol C Tables 4.2.6.8 and 6.1.1.4'

loop_
_geom_angle_atom_site_label_1
_geom_angle_atom_site_label_2
_geom_angle_atom_site_label_3
_geom_angle
_geom_angle_site_symmetry_1
_geom_angle_site_symmetry_3
C6 C1 C2 120.00(10) . .
C6 C1 N1 120.89(9) . .
C2 C1 N1 118.86(9) . .
C3 C2 C1 119.67(10) . .
C3 C2 H2 120.2 . .
C1 C2 H2 120.2 . .
C4 C3 C2 120.46(10) . .
C4 C3 H3 119.8 . .
C2 C3 H3 119.8 . .
C3 C4 C5 119.68(10) . .
C3 C4 H4 120.2 . .
C5 C4 H4 120.2 . .
C6 C5 C4 120.27(10) . .
C6 C5 H5 119.9 . .
C4 C5 H5 119.9 . .
C5 C6 C1 119.92(10) . .
C5 C6 H6 120.0 . .
C1 C6 H6 120.0 . .
O1 C7 N1 121.75(9) . .
O1 C7 N2 122.11(9) . .
N1 C7 N2 116.14(8) . .
C11 C8 C9 119.83(9) . .
C11 C8 N2 120.10(9) . .
C9 C8 N2 120.04(9) . .
C10 C9 C8 119.28(10) . .
C10 C9 H9 120.4 . .
C8 C9 H9 120.4 . .
C9 C10 C9 121.14(13) . 2_556
C9 C10 H10 119.4 . .
C9 C10 H10 119.4 2_556 .
C8 C11 C8 120.64(13) . 2_556
C8 C11 H11 119.7 . .
C8 C11 H11 119.7 2_556 .
N1 C12 H12A 109.5 . .
N1 C12 H12B 109.5 . .
H12A C12 H12B 109.5 . .
N1 C12 H12C 109.5 . .
H12A C12 H12C 109.5 . .
H12B C12 H12C 109.5 . .
N2 C13 H13A 109.5 . .
N2 C13 H13B 109.5 . .
H13A C13 H13B 109.5 . .
N2 C13 H13C 109.5 . .
H13A C13 H13C 109.5 . .
H13B C13 H13C 109.5 . .
C7 N1 C1 123.90(8) . .
C7 N1 C12 116.57(8) . .
C1 N1 C12 115.68(8) . .
C7 N2 C8 119.78(8) . .
C7 N2 C13 115.50(8) . .
C8 N2 C13 114.51(8) . .

loop_
_geom_bond_atom_site_label_1
_geom_bond_atom_site_label_2
_geom_bond_distance
_geom_bond_site_symmetry_2
C1 C6 1.3906(14) .
C1 C2 1.3909(15) .
C1 N1 1.4343(13) .
C2 C3 1.3872(15) .
C2 H2 0.9500 .
C3 C4 1.3866(16) .
C3 H3 0.9500 .
C4 C5 1.3879(16) .
C4 H4 0.9500 .
C5 C6 1.3856(15) .
C5 H5 0.9500 .
C6 H6 0.9500 .
C7 O1 1.2262(12) .
C7 N1 1.3712(13) .
C7 N2 1.3878(13) .
C8 C11 1.3871(12) .
C8 C9 1.3900(15) .
C8 N2 1.4369(12) .
C9 C10 1.3878(12) .
C9 H9 0.9500 .
C10 C9 1.3879(13) 2_556
C10 H10 0.9500 .
C11 C8 1.3872(12) 2_556
C11 H11 0.9500 .
C12 N1 1.4626(13) .
C12 H12A 0.9800 .
C12 H12B 0.9800 .
C12 H12C 0.9800 .
C13 N2 1.4717(12) .
C13 H13A 0.9800 .
C13 H13B 0.9800 .
C13 H13C 0.9800 .

loop_
_geom_torsion_atom_site_label_1
_geom_torsion_atom_site_label_2
_geom_torsion_atom_site_label_3
_geom_torsion_atom_site_label_4
_geom_torsion
_geom_torsion_site_symmetry_4
C6 C1 C2 C3 0.01(15) .
N1 C1 C2 C3 -174.42(9) .
C1 C2 C3 C4 0.08(16) .
C2 C3 C4 C5 0.14(16) .
C3 C4 C5 C6 -0.45(15) .
C4 C5 C6 C1 0.54(15) .
C2 C1 C6 C5 -0.32(15) .
N1 C1 C6 C5 174.00(9) .
C11 C8 C9 C10 0.75(13) .
N2 C8 C9 C10 -176.99(7) .
C8 C9 C10 C9 -0.38(6) 2_556
C9 C8 C11 C8 -0.37(6) 2_556
N2 C8 C11 C8 177.36(9) 2_556
O1 C7 N1 C1 -152.57(10) .
N2 C7 N1 C1 27.72(14) .
O1 C7 N1 C12 4.31(15) .
N2 C7 N1 C12 -175.40(8) .
C6 C1 N1 C7 49.64(14) .
C2 C1 N1 C7 -135.99(11) .
C6 C1 N1 C12 -107.42(11) .
C2 C1 N1 C12 66.95(12) .
O1 C7 N2 C8 -138.05(10) .
N1 C7 N2 C8 41.66(13) .
O1 C7 N2 C13 5.32(14) .
N1 C7 N2 C13 -174.97(9) .
C11 C8 N2 C7 38.73(12) .
C9 C8 N2 C7 -143.54(10) .
C11 C8 N2 C13 -104.98(9) .
C9 C8 N2 C13 72.75(12) .
